data_7044615
loop_
_publ_author_name
'Machata, Marek'
'Herchel, Radovan'
'Nemec, Ivan'
'Travnicek, Zdenek'

_publ_section_title
;
 Crystal structures and magnetic properties of two series of phenoxo-O
 bridged dinuclear Ln2 (Ln = Gd, Tb, Dy) complexes
;
_journal_name_full 'Dalton Transactions'
_journal_paper_doi 10.1039/C7DT03441E
_journal_year 2017
_chemical_formula_sum 'C66 H76 Gd2 N2 O18'
_chemical_formula_weight 1499.79
_space_group_crystal_system triclinic
_space_group_IT_number 2
_space_group_name_Hall '-P 1'
_space_group_name_H-M_alt 'P -1'
_symmetry_space_group_name_Hall '-P 1'
_symmetry_space_group_name_H-M 'P -1'
_atom_sites_solution_hydrogens geom
_audit_creation_method SHELXL-2014/7
_audit_update_record
;
2017-10-30 deposited with the CCDC.
2017-11-01 downloaded from the CCDC.
;
_cell_angle_alpha 64.929(4)
_cell_angle_beta 78.551(3)
_cell_angle_gamma 75.154(3)
_cell_formula_units_Z 1
_cell_length_a 10.9275(4)
_cell_length_b 12.2795(4)
_cell_length_c 13.7315(5)
_cell_measurement_reflns_used 16566
_cell_measurement_temperature 130(2)
_cell_measurement_theta_max 33.1226
_cell_measurement_theta_min 2.9308
_cell_volume 1604.71(11)
_computing_cell_refinement 'CrysAlis RED, Oxford Diffraction Ltd.'
_computing_data_collection 'CrysAlis CCD, Oxford Diffraction Ltd.'
_computing_data_reduction 'CrysAlis RED, Oxford Diffraction Ltd.'
_computing_molecular_graphics 'MERCURY (Macrae et al., 2006)'
_computing_publication_material ' enCIFer (Allen et al., 2004)'
_computing_structure_refinement 'SHELXL-2014/7 (Sheldrick, 2014)'
_computing_structure_solution 'SHELXLS-2014/7 (Sheldrick, 2014)'
_diffrn_ambient_temperature 130(2)
_diffrn_measured_fraction_theta_full 0.998
_diffrn_measured_fraction_theta_max 0.998
_diffrn_measurement_device_type 'Xcalibur, Sapphire2, large Be window'
_diffrn_radiation_type MoK\a
_diffrn_radiation_wavelength 0.71073
_diffrn_reflns_av_R_equivalents 0.0238
_diffrn_reflns_av_unetI/netI 0.0282
_diffrn_reflns_Laue_measured_fraction_full 0.998
_diffrn_reflns_Laue_measured_fraction_max 0.998
_diffrn_reflns_limit_h_max 12
_diffrn_reflns_limit_h_min -12
_diffrn_reflns_limit_k_max 14
_diffrn_reflns_limit_k_min -14
_diffrn_reflns_limit_l_max 14
_diffrn_reflns_limit_l_min -16
_diffrn_reflns_number 15105
_diffrn_reflns_point_group_measured_fraction_full 0.998
_diffrn_reflns_point_group_measured_fraction_max 0.998
_diffrn_reflns_theta_full 24.996
_diffrn_reflns_theta_max 24.996
_diffrn_reflns_theta_min 2.935
_exptl_absorpt_coefficient_mu 2.121
_exptl_absorpt_correction_T_max 1.00000
_exptl_absorpt_correction_T_min 0.78422
_exptl_absorpt_correction_type multi-scan
_exptl_absorpt_process_details
;
CrysAlis RED, Oxford Diffraction Ltd.,
Version 1.171.33.52 (release 06-11-2009 CrysAlis171 .NET)
(compiled Nov  6 2009,16:24:50)
Empirical absorption correction using spherical harmonics,
 implemented in SCALE3 ABSPACK scaling algorithm.
;
_exptl_crystal_colour yellow
_exptl_crystal_density_diffrn 1.552
_exptl_crystal_description prism
_exptl_crystal_F_000 758
_exptl_crystal_size_max 0.280
_exptl_crystal_size_mid 0.260
_exptl_crystal_size_min 0.110
_refine_diff_density_max 0.638
_refine_diff_density_min -0.294
_refine_diff_density_rms 0.072
_refine_ls_extinction_method none
_refine_ls_goodness_of_fit_ref 1.025
_refine_ls_hydrogen_treatment constr
_refine_ls_matrix_type full
_refine_ls_number_parameters 402
_refine_ls_number_reflns 5631
_refine_ls_number_restraints 0
_refine_ls_restrained_S_all 1.025
_refine_ls_R_factor_all 0.0241
_refine_ls_R_factor_gt 0.0205
_refine_ls_shift/su_max 0.001
_refine_ls_shift/su_mean 0.000
_refine_ls_structure_factor_coef Fsqd
_refine_ls_weighting_details 'w=1/[\s^2^(Fo^2^)+(0.0297P)^2^] where P=(Fo^2^+2Fc^2^)/3'
_refine_ls_weighting_scheme calc
_refine_ls_wR_factor_gt 0.0475
_refine_ls_wR_factor_ref 0.0481
_reflns_Friedel_coverage 0.000
_reflns_number_gt 5138
_reflns_number_total 5631
_reflns_threshold_expression 'I > 2\s(I)'
_cod_data_source_file c7dt03441e2.cif
_cod_data_source_block Gd_MeOH
_cod_database_code 7044615
_shelx_shelxl_version_number 2014/7
_shelx_space_group_comment
;
The symmetry employed for this shelxl refinement is uniquely defined
by the following loop, which should always be used as a source of
symmetry information in preference to the above space-group names.
They are only intended as comments.
;
_shelx_estimated_absorpt_t_min 0.588
_shelx_estimated_absorpt_t_max 0.800

loop_
_space_group_symop_operation_xyz
'x, y, z'
'-x, -y, -z'

loop_
_atom_site_label
_atom_site_type_symbol
_atom_site_fract_x
_atom_site_fract_y
_atom_site_fract_z
_atom_site_U_iso_or_equiv
_atom_site_adp_type
_atom_site_occupancy
_atom_site_site_symmetry_order
_atom_site_calc_flag
_atom_site_refinement_flags_posn
_atom_site_refinement_flags_adp
Gd1 Gd 0.63075(2) 0.06995(2) 0.39212(2) 0.01717(5) Uani 1 1 d . .
O1 O 0.80742(15) 0.14421(15) 0.29568(13) 0.0264(4) Uani 1 1 d . .
O2 O 0.43753(14) 0.11837(13) 0.48822(12) 0.0184(3) Uani 1 1 d . .
O3 O 0.19543(14) 0.11583(14) 0.54514(12) 0.0227(4) Uani 1 1 d . .
O4 O 0.50969(15) 0.20676(14) 0.25291(12) 0.0227(4) Uani 1 1 d . .
O5 O 0.65480(16) -0.01877(15) 0.26935(12) 0.0240(4) Uani 1 1 d . .
O6 O 0.71043(16) 0.05239(15) 0.55706(12) 0.0268(4) Uani 1 1 d . .
H6S H 0.6934 0.1186 0.5657 0.032 Uiso 1 1 calc R U
N1 N 0.62995(18) 0.27554(17) 0.38918(14) 0.0203(4) Uani 1 1 d . .
C1 C 0.8394(2) 0.2380(2) 0.30254(18) 0.0249(6) Uani 1 1 d . .
C2 C 0.9583(2) 0.2700(2) 0.2604(2) 0.0333(6) Uani 1 1 d . .
H2 H 1.0174 0.2271 0.2218 0.040 Uiso 1 1 calc R U
C3 C 0.9906(3) 0.3632(3) 0.2744(2) 0.0403(7) Uani 1 1 d . .
H3 H 1.0720 0.3837 0.2455 0.048 Uiso 1 1 calc R U
C4 C 0.9067(3) 0.4273(3) 0.3298(2) 0.0383(7) Uani 1 1 d . .
H4 H 0.9309 0.4902 0.3403 0.046 Uiso 1 1 calc R U
C5 C 0.7879(3) 0.3996(2) 0.3697(2) 0.0305(6) Uani 1 1 d . .
H5 H 0.7300 0.4433 0.4082 0.037 Uiso 1 1 calc R U
C6 C 0.7517(2) 0.3084(2) 0.35412(19) 0.0243(6) Uani 1 1 d . .
C7 C 0.5335(2) 0.3548(2) 0.40170(19) 0.0241(5) Uani 1 1 d . .
H7 H 0.5489 0.4337 0.3854 0.029 Uiso 1 1 calc R U
C8 C 0.4028(2) 0.3380(2) 0.43807(19) 0.0226(5) Uani 1 1 d . .
C9 C 0.3612(2) 0.2262(2) 0.47734(17) 0.0191(5) Uani 1 1 d . .
C10 C 0.2299(2) 0.2280(2) 0.50818(18) 0.0209(5) Uani 1 1 d . .
C11 C 0.1440(2) 0.3346(2) 0.5008(2) 0.0309(6) Uani 1 1 d . .
H11 H 0.0561 0.3329 0.5225 0.037 Uiso 1 1 calc R U
C12 C 0.1862(3) 0.4439(3) 0.4619(2) 0.0382(7) Uani 1 1 d . .
H12 H 0.1274 0.5177 0.4562 0.046 Uiso 1 1 calc R U
C13 C 0.3127(3) 0.4453(2) 0.4317(2) 0.0318(6) Uani 1 1 d . .
H13 H 0.3408 0.5207 0.4056 0.038 Uiso 1 1 calc R U
C14 C 0.0632(2) 0.1147(2) 0.5482(2) 0.0320(6) Uani 1 1 d . .
H14A H 0.0136 0.1394 0.6058 0.048 Uiso 1 1 calc R U
H14B H 0.0539 0.0318 0.5623 0.048 Uiso 1 1 calc R U
H14C H 0.0321 0.1719 0.4786 0.048 Uiso 1 1 calc R U
C15 C 0.6888(2) -0.0703(2) 0.11818(18) 0.0217(5) Uani 1 1 d . .
C16 C 0.7512(3) -0.1867(2) 0.1784(2) 0.0373(7) Uani 1 1 d . .
H16 H 0.7626 -0.2076 0.2515 0.045 Uiso 1 1 calc R U
C17 C 0.7972(3) -0.2728(3) 0.1334(2) 0.0449(8) Uani 1 1 d . .
H17 H 0.8392 -0.3525 0.1762 0.054 Uiso 1 1 calc R U
C18 C 0.7832(3) -0.2449(3) 0.0283(2) 0.0370(7) Uani 1 1 d . .
H18 H 0.8144 -0.3047 -0.0019 0.044 Uiso 1 1 calc R U
C19 C 0.7238(3) -0.1300(3) -0.0325(2) 0.0391(7) Uani 1 1 d . .
H19 H 0.7147 -0.1094 -0.1059 0.047 Uiso 1 1 calc R U
C20 C 0.6768(3) -0.0433(3) 0.0115(2) 0.0334(6) Uani 1 1 d . .
H20 H 0.6355 0.0363 -0.0322 0.040 Uiso 1 1 calc R U
C21 C 0.6360(2) 0.0189(2) 0.17046(18) 0.0213(5) Uani 1 1 d . .
C22 C 0.5687(2) 0.1353(2) 0.11282(19) 0.0243(6) Uani 1 1 d . .
H22 H 0.5643 0.1572 0.0383 0.029 Uiso 1 1 calc R U
C23 C 0.5073(2) 0.2222(2) 0.15574(18) 0.0209(5) Uani 1 1 d . .
C24 C 0.4274(2) 0.3382(2) 0.08698(19) 0.0226(5) Uani 1 1 d . .
C25 C 0.4481(3) 0.3866(2) -0.02525(19) 0.0290(6) Uani 1 1 d . .
H25 H 0.5153 0.3455 -0.0605 0.035 Uiso 1 1 calc R U
C26 C 0.3717(3) 0.4940(2) -0.0859(2) 0.0372(7) Uani 1 1 d . .
H26 H 0.3872 0.5266 -0.1625 0.045 Uiso 1 1 calc R U
C27 C 0.2736(3) 0.5541(3) -0.0366(2) 0.0393(7) Uani 1 1 d . .
H27 H 0.2208 0.6273 -0.0788 0.047 Uiso 1 1 calc R U
C28 C 0.2522(3) 0.5074(2) 0.0749(2) 0.0361(7) Uani 1 1 d . .
H28 H 0.1845 0.5485 0.1096 0.043 Uiso 1 1 calc R U
C29 C 0.3300(2) 0.4002(2) 0.1361(2) 0.0296(6) Uani 1 1 d . .
H29 H 0.3159 0.3693 0.2128 0.036 Uiso 1 1 calc R U
C30 C 0.7331(3) -0.0476(2) 0.6581(2) 0.0346(7) Uani 1 1 d . .
H30A H 0.6581 -0.0448 0.7103 0.052 Uiso 1 1 calc R U
H30B H 0.8068 -0.0417 0.6850 0.052 Uiso 1 1 calc R U
H30C H 0.7501 -0.1249 0.6485 0.052 Uiso 1 1 calc R U
O1S O 0.98035(19) 0.03415(19) 0.18152(16) 0.0507(6) Uani 1 1 d . .
H1S H 0.9280 0.0611 0.2236 0.061 Uiso 1 1 calc R U
C1S C 0.9499(3) 0.1043(3) 0.0746(2) 0.0480(8) Uani 1 1 d . .
H1S1 H 0.9386 0.1916 0.0593 0.072 Uiso 1 1 calc R U
H1S2 H 0.8709 0.0873 0.0657 0.072 Uiso 1 1 calc R U
H1S3 H 1.0190 0.0828 0.0244 0.072 Uiso 1 1 calc R U
O2S O 0.66625(18) 0.23515(17) 0.63043(14) 0.0367(5) Uani 1 1 d . .
H2S H 0.7280 0.2141 0.6668 0.044 Uiso 1 1 calc R U
C2S C 0.5517(3) 0.2293(3) 0.6999(3) 0.0491(8) Uani 1 1 d . .
H2S1 H 0.5631 0.1539 0.7653 0.074 Uiso 1 1 calc R U
H2S2 H 0.4836 0.2295 0.6628 0.074 Uiso 1 1 calc R U
H2S3 H 0.5290 0.3004 0.7196 0.074 Uiso 1 1 calc R U
O3S O 0.1511(2) 0.8258(2) 0.2423(2) 0.0687(8) Uani 1 1 d . .
H3S H 0.0970 0.8910 0.2206 0.082 Uiso 1 1 calc R U
C3S C 0.1400(5) 0.7503(4) 0.1961(3) 0.0849(14) Uani 1 1 d . .
H3SC H 0.1874 0.6676 0.2342 0.102 Uiso 1 1 calc R U
H3SA H 0.1747 0.7814 0.1200 0.102 Uiso 1 1 calc R U
H3SB H 0.0501 0.7476 0.2010 0.102 Uiso 1 1 calc R U

loop_
_atom_site_aniso_label
_atom_site_aniso_U_11
_atom_site_aniso_U_22
_atom_site_aniso_U_33
_atom_site_aniso_U_23
_atom_site_aniso_U_13
_atom_site_aniso_U_12
Gd1 0.01796(7) 0.01723(7) 0.01383(7) -0.00478(5) -0.00366(5) -0.00007(5)
O1 0.0234(10) 0.0269(10) 0.0236(9) -0.0071(8) 0.0001(7) -0.0033(7)
O2 0.0195(9) 0.0147(8) 0.0180(8) -0.0058(7) -0.0040(6) 0.0022(6)
O3 0.0174(9) 0.0225(9) 0.0250(9) -0.0078(7) -0.0052(7) 0.0010(7)
O4 0.0250(9) 0.0234(9) 0.0169(9) -0.0071(7) -0.0053(7) 0.0008(7)
O5 0.0307(10) 0.0233(9) 0.0175(9) -0.0095(7) -0.0072(7) 0.0017(7)
O6 0.0397(11) 0.0202(9) 0.0172(9) -0.0047(7) -0.0107(7) 0.0004(8)
N1 0.0235(11) 0.0201(11) 0.0143(10) -0.0030(8) -0.0052(8) -0.0034(9)
C1 0.0265(14) 0.0247(14) 0.0162(12) 0.0017(11) -0.0080(10) -0.0055(11)
C2 0.0263(15) 0.0337(16) 0.0270(14) 0.0015(12) -0.0067(11) -0.0050(12)
C3 0.0303(16) 0.0398(18) 0.0364(16) 0.0073(14) -0.0108(13) -0.0164(14)
C4 0.0420(18) 0.0260(15) 0.0422(17) 0.0007(13) -0.0181(14) -0.0130(13)
C5 0.0345(16) 0.0247(15) 0.0293(14) -0.0027(12) -0.0118(12) -0.0082(12)
C6 0.0267(14) 0.0208(13) 0.0193(13) 0.0018(10) -0.0100(10) -0.0057(11)
C7 0.0311(15) 0.0184(13) 0.0227(13) -0.0055(11) -0.0090(11) -0.0044(11)
C8 0.0259(14) 0.0184(13) 0.0244(13) -0.0101(11) -0.0070(10) 0.0006(10)
C9 0.0220(13) 0.0208(13) 0.0127(11) -0.0071(10) -0.0047(9) 0.0021(10)
C10 0.0226(13) 0.0209(13) 0.0175(12) -0.0083(10) -0.0058(10) 0.0027(10)
C11 0.0221(14) 0.0305(16) 0.0412(16) -0.0197(13) -0.0063(12) 0.0052(11)
C12 0.0332(17) 0.0252(15) 0.0563(19) -0.0232(14) -0.0078(14) 0.0090(12)
C13 0.0358(16) 0.0198(14) 0.0405(16) -0.0138(12) -0.0072(12) -0.0005(11)
C14 0.0177(14) 0.0325(15) 0.0348(15) -0.0026(12) -0.0068(11) -0.0021(11)
C15 0.0241(13) 0.0232(13) 0.0185(13) -0.0078(11) -0.0008(10) -0.0079(10)
C16 0.056(2) 0.0297(16) 0.0238(14) -0.0112(13) -0.0074(13) -0.0014(13)
C17 0.069(2) 0.0267(16) 0.0350(17) -0.0138(14) -0.0044(15) 0.0008(14)
C18 0.0447(18) 0.0384(18) 0.0391(17) -0.0263(15) 0.0027(14) -0.0125(14)
C19 0.0437(18) 0.054(2) 0.0289(15) -0.0258(15) -0.0083(13) -0.0041(15)
C20 0.0371(16) 0.0371(16) 0.0257(14) -0.0148(13) -0.0085(12) 0.0015(12)
C21 0.0216(13) 0.0250(14) 0.0183(13) -0.0070(11) -0.0027(10) -0.0081(10)
C22 0.0317(15) 0.0249(14) 0.0144(12) -0.0058(11) -0.0059(10) -0.0028(11)
C23 0.0178(13) 0.0235(14) 0.0182(13) -0.0024(10) -0.0041(10) -0.0071(10)
C24 0.0255(14) 0.0185(13) 0.0209(13) -0.0015(10) -0.0095(10) -0.0051(10)
C25 0.0365(16) 0.0258(14) 0.0218(13) -0.0048(11) -0.0083(11) -0.0051(12)
C26 0.0529(19) 0.0291(16) 0.0232(14) 0.0006(12) -0.0142(13) -0.0082(14)
C27 0.0443(18) 0.0261(16) 0.0379(17) 0.0003(13) -0.0211(14) -0.0007(13)
C28 0.0299(16) 0.0266(15) 0.0427(17) -0.0078(13) -0.0081(13) 0.0027(12)
C29 0.0289(15) 0.0266(14) 0.0265(14) -0.0036(12) -0.0057(11) -0.0041(11)
C30 0.0493(18) 0.0304(16) 0.0195(13) -0.0022(12) -0.0135(12) -0.0058(13)
O1S 0.0428(13) 0.0504(14) 0.0414(13) -0.0162(11) 0.0076(10) 0.0074(10)
C1S 0.0413(19) 0.064(2) 0.0450(19) -0.0294(17) 0.0051(14) -0.0149(16)
O2S 0.0435(12) 0.0376(11) 0.0330(10) -0.0142(9) -0.0072(9) -0.0117(9)
C2S 0.049(2) 0.054(2) 0.0452(19) -0.0191(17) -0.0017(15) -0.0149(16)
O3S 0.0628(16) 0.0776(18) 0.0815(18) -0.0559(15) -0.0402(14) 0.0287(13)
C3S 0.124(4) 0.062(3) 0.081(3) -0.035(2) -0.061(3) 0.013(2)

loop_
_atom_type_symbol
_atom_type_description
_atom_type_scat_dispersion_real
_atom_type_scat_dispersion_imag
_atom_type_scat_source
C C 0.0033 0.0016 'International Tables Vol C Tables 4.2.6.8 and 6.1.1.4'
N N 0.0061 0.0033 'International Tables Vol C Tables 4.2.6.8 and 6.1.1.4'
O O 0.0106 0.0060 'International Tables Vol C Tables 4.2.6.8 and 6.1.1.4'
Gd Gd -0.1653 3.9035 'International Tables Vol C Tables 4.2.6.8 and 6.1.1.4'
H H 0.0000 0.0000 'International Tables Vol C Tables 4.2.6.8 and 6.1.1.4'

loop_
_geom_angle_atom_site_label_1
_geom_angle_atom_site_label_2
_geom_angle_atom_site_label_3
_geom_angle
_geom_angle_site_symmetry_1
_geom_angle_site_symmetry_3
O1 Gd1 O5 84.39(6) . .
O1 Gd1 O4 90.38(6) . .
O5 Gd1 O4 73.13(5) . .
O1 Gd1 O2 142.91(6) . .
O5 Gd1 O2 124.47(6) . .
O4 Gd1 O2 78.60(5) . .
O1 Gd1 O2 141.56(5) . 2_656
O5 Gd1 O2 81.35(5) . 2_656
O4 Gd1 O2 118.77(5) . 2_656
O2 Gd1 O2 71.94(6) . 2_656
O1 Gd1 O6 87.81(6) . .
O5 Gd1 O6 144.38(5) . .
O4 Gd1 O6 141.75(5) . .
O2 Gd1 O6 80.11(5) . .
O2 Gd1 O6 83.53(5) 2_656 .
O1 Gd1 N1 67.95(6) . .
O5 Gd1 N1 137.95(6) . .
O4 Gd1 N1 75.94(6) . .
O2 Gd1 N1 75.01(6) . .
O2 Gd1 N1 139.41(5) 2_656 .
O6 Gd1 N1 68.03(6) . .
O1 Gd1 O3 77.83(5) . 2_656
O5 Gd1 O3 75.13(5) . 2_656
O4 Gd1 O3 147.03(5) . 2_656
O2 Gd1 O3 128.12(5) . 2_656
O2 Gd1 O3 64.06(5) 2_656 2_656
O6 Gd1 O3 69.26(5) . 2_656
N1 Gd1 O3 125.23(6) . 2_656
O1 Gd1 Gd1 167.57(4) . 2_656
O5 Gd1 Gd1 104.52(4) . 2_656
O4 Gd1 Gd1 100.43(4) . 2_656
O2 Gd1 Gd1 36.55(4) . 2_656
O2 Gd1 Gd1 35.39(3) 2_656 2_656
O6 Gd1 Gd1 79.91(4) . 2_656
N1 Gd1 Gd1 108.55(4) . 2_656
O3 Gd1 Gd1 95.86(4) 2_656 2_656
C1 O1 Gd1 121.60(14) . .
C9 O2 Gd1 131.09(14) . .
C9 O2 Gd1 120.38(13) . 2_656
Gd1 O2 Gd1 108.06(6) . 2_656
C10 O3 C14 117.67(18) . .
C10 O3 Gd1 116.56(13) . 2_656
C14 O3 Gd1 125.73(14) . 2_656
C23 O4 Gd1 135.08(15) . .
C21 O5 Gd1 135.81(15) . .
C30 O6 Gd1 132.14(15) . .
C30 O6 H6S 109.5 . .
Gd1 O6 H6S 113.4 . .
C7 N1 C6 119.5(2) . .
C7 N1 Gd1 127.53(16) . .
C6 N1 Gd1 112.33(15) . .
O1 C1 C2 122.2(2) . .
O1 C1 C6 119.8(2) . .
C2 C1 C6 118.0(2) . .
C3 C2 C1 120.5(3) . .
C3 C2 H2 119.7 . .
C1 C2 H2 119.7 . .
C2 C3 C4 121.1(3) . .
C2 C3 H3 119.5 . .
C4 C3 H3 119.5 . .
C5 C4 C3 119.6(3) . .
C5 C4 H4 120.2 . .
C3 C4 H4 120.2 . .
C4 C5 C6 120.5(3) . .
C4 C5 H5 119.7 . .
C6 C5 H5 119.7 . .
C5 C6 C1 120.2(2) . .
C5 C6 N1 124.8(2) . .
C1 C6 N1 115.0(2) . .
N1 C7 C8 127.4(2) . .
N1 C7 H7 116.3 . .
C8 C7 H7 116.3 . .
C9 C8 C13 119.0(2) . .
C9 C8 C7 125.7(2) . .
C13 C8 C7 115.3(2) . .
O2 C9 C8 124.6(2) . .
O2 C9 C10 117.8(2) . .
C8 C9 C10 117.6(2) . .
O3 C10 C11 123.3(2) . .
O3 C10 C9 114.70(19) . .
C11 C10 C9 122.0(2) . .
C10 C11 C12 119.8(2) . .
C10 C11 H11 120.1 . .
C12 C11 H11 120.1 . .
C13 C12 C11 119.7(2) . .
C13 C12 H12 120.2 . .
C11 C12 H12 120.2 . .
C12 C13 C8 121.9(2) . .
C12 C13 H13 119.1 . .
C8 C13 H13 119.1 . .
O3 C14 H14A 109.5 . .
O3 C14 H14B 109.5 . .
H14A C14 H14B 109.5 . .
O3 C14 H14C 109.5 . .
H14A C14 H14C 109.5 . .
H14B C14 H14C 109.5 . .
C16 C15 C20 117.6(2) . .
C16 C15 C21 119.3(2) . .
C20 C15 C21 123.1(2) . .
C17 C16 C15 120.7(2) . .
C17 C16 H16 119.6 . .
C15 C16 H16 119.6 . .
C18 C17 C16 120.9(3) . .
C18 C17 H17 119.6 . .
C16 C17 H17 119.6 . .
C19 C18 C17 119.1(3) . .
C19 C18 H18 120.5 . .
C17 C18 H18 120.5 . .
C18 C19 C20 120.7(3) . .
C18 C19 H19 119.6 . .
C20 C19 H19 119.6 . .
C19 C20 C15 121.1(3) . .
C19 C20 H20 119.5 . .
C15 C20 H20 119.5 . .
O5 C21 C22 123.3(2) . .
O5 C21 C15 116.1(2) . .
C22 C21 C15 120.5(2) . .
C23 C22 C21 125.3(2) . .
C23 C22 H22 117.4 . .
C21 C22 H22 117.4 . .
O4 C23 C22 123.9(2) . .
O4 C23 C24 116.8(2) . .
C22 C23 C24 119.3(2) . .
C29 C24 C25 118.6(2) . .
C29 C24 C23 119.1(2) . .
C25 C24 C23 122.3(2) . .
C26 C25 C24 120.4(3) . .
C26 C25 H25 119.8 . .
C24 C25 H25 119.8 . .
C27 C26 C25 120.7(3) . .
C27 C26 H26 119.7 . .
C25 C26 H26 119.7 . .
C26 C27 C28 119.5(3) . .
C26 C27 H27 120.2 . .
C28 C27 H27 120.2 . .
C27 C28 C29 119.9(3) . .
C27 C28 H28 120.0 . .
C29 C28 H28 120.0 . .
C24 C29 C28 120.8(2) . .
C24 C29 H29 119.6 . .
C28 C29 H29 119.6 . .
O6 C30 H30A 109.5 . .
O6 C30 H30B 109.5 . .
H30A C30 H30B 109.5 . .
O6 C30 H30C 109.5 . .
H30A C30 H30C 109.5 . .
H30B C30 H30C 109.5 . .
C1S O1S H1S 109.5 . .
O1S C1S H1S1 109.5 . .
O1S C1S H1S2 109.5 . .
H1S1 C1S H1S2 109.5 . .
O1S C1S H1S3 109.5 . .
H1S1 C1S H1S3 109.5 . .
H1S2 C1S H1S3 109.5 . .
C2S O2S H2S 109.5 . .
O2S C2S H2S1 109.5 . .
O2S C2S H2S2 109.5 . .
H2S1 C2S H2S2 109.5 . .
O2S C2S H2S3 109.5 . .
H2S1 C2S H2S3 109.5 . .
H2S2 C2S H2S3 109.5 . .
C3S O3S H3S 109.5 . .
O3S C3S H3SC 109.5 . .
O3S C3S H3SA 109.5 . .
H3SC C3S H3SA 109.5 . .
O3S C3S H3SB 109.5 . .
H3SC C3S H3SB 109.5 . .
H3SA C3S H3SB 109.5 . .

loop_
_geom_bond_atom_site_label_1
_geom_bond_atom_site_label_2
_geom_bond_distance
_geom_bond_site_symmetry_2
Gd1 O1 2.2751(16) .
Gd1 O5 2.3090(15) .
Gd1 O4 2.3173(15) .
Gd1 O2 2.3385(14) .
Gd1 O2 2.4044(15) 2_656
Gd1 O6 2.4913(15) .
Gd1 N1 2.5055(19) .
Gd1 O3 2.5135(15) 2_656
Gd1 Gd1 3.8387(3) 2_656
O1 C1 1.329(3) .
O2 C9 1.337(3) .
O2 Gd1 2.4044(15) 2_656
O3 C10 1.376(3) .
O3 C14 1.441(3) .
O3 Gd1 2.5135(15) 2_656
O4 C23 1.271(3) .
O5 C21 1.277(3) .
O6 C30 1.425(3) .
O6 H6S 0.8400 .
N1 C7 1.277(3) .
N1 C6 1.422(3) .
C1 C2 1.396(4) .
C1 C6 1.411(4) .
C2 C3 1.375(4) .
C2 H2 0.9500 .
C3 C4 1.378(4) .
C3 H3 0.9500 .
C4 C5 1.374(4) .
C4 H4 0.9500 .
C5 C6 1.386(4) .
C5 H5 0.9500 .
C7 C8 1.453(3) .
C7 H7 0.9500 .
C8 C9 1.406(3) .
C8 C13 1.408(3) .
C9 C10 1.410(3) .
C10 C11 1.379(3) .
C11 C12 1.382(4) .
C11 H11 0.9500 .
C12 C13 1.365(4) .
C12 H12 0.9500 .
C13 H13 0.9500 .
C14 H14A 0.9800 .
C14 H14B 0.9800 .
C14 H14C 0.9800 .
C15 C16 1.384(4) .
C15 C20 1.384(3) .
C15 C21 1.492(3) .
C16 C17 1.383(4) .
C16 H16 0.9500 .
C17 C18 1.366(4) .
C17 H17 0.9500 .
C18 C19 1.362(4) .
C18 H18 0.9500 .
C19 C20 1.380(4) .
C19 H19 0.9500 .
C20 H20 0.9500 .
C21 C22 1.394(3) .
C22 C23 1.394(3) .
C22 H22 0.9500 .
C23 C24 1.494(3) .
C24 C29 1.380(4) .
C24 C25 1.391(3) .
C25 C26 1.383(4) .
C25 H25 0.9500 .
C26 C27 1.371(4) .
C26 H26 0.9500 .
C27 C28 1.381(4) .
C27 H27 0.9500 .
C28 C29 1.391(4) .
C28 H28 0.9500 .
C29 H29 0.9500 .
C30 H30A 0.9800 .
C30 H30B 0.9800 .
C30 H30C 0.9800 .
O1S C1S 1.408(4) .
O1S H1S 0.8400 .
C1S H1S1 0.9800 .
C1S H1S2 0.9800 .
C1S H1S3 0.9800 .
O2S C2S 1.413(3) .
O2S H2S 0.8400 .
C2S H2S1 0.9800 .
C2S H2S2 0.9800 .
C2S H2S3 0.9800 .
O3S C3S 1.365(4) .
O3S H3S 0.8400 .
C3S H3SC 0.9800 .
C3S H3SA 0.9800 .
C3S H3SB 0.9800 .

loop_
_geom_torsion_atom_site_label_1
_geom_torsion_atom_site_label_2
_geom_torsion_atom_site_label_3
_geom_torsion_atom_site_label_4
_geom_torsion
_geom_torsion_site_symmetry_1
Gd1 O1 C1 C2 167.81(17) .
Gd1 O1 C1 C6 -12.0(3) .
O1 C1 C2 C3 -176.3(2) .
C6 C1 C2 C3 3.5(4) .
C1 C2 C3 C4 -0.2(4) .
C2 C3 C4 C5 -1.4(4) .
C3 C4 C5 C6 -0.3(4) .
C4 C5 C6 C1 3.7(4) .
C4 C5 C6 N1 -177.9(2) .
O1 C1 C6 C5 174.6(2) .
C2 C1 C6 C5 -5.2(3) .
O1 C1 C6 N1 -3.9(3) .
C2 C1 C6 N1 176.3(2) .
C7 N1 C6 C5 25.6(3) .
Gd1 N1 C6 C5 -163.03(19) .
C7 N1 C6 C1 -156.0(2) .
Gd1 N1 C6 C1 15.4(2) .
C6 N1 C7 C8 -179.1(2) .
Gd1 N1 C7 C8 11.0(3) .
N1 C7 C8 C9 7.2(4) .
N1 C7 C8 C13 -172.4(2) .
Gd1 O2 C9 C8 -29.4(3) .
Gd1 O2 C9 C8 159.46(17) 2_656
Gd1 O2 C9 C10 151.13(15) .
Gd1 O2 C9 C10 -20.0(2) 2_656
C13 C8 C9 O2 -179.3(2) .
C7 C8 C9 O2 1.1(4) .
C13 C8 C9 C10 0.2(3) .
C7 C8 C9 C10 -179.5(2) .
C14 O3 C10 C11 17.3(3) .
Gd1 O3 C10 C11 -160.54(19) 2_656
C14 O3 C10 C9 -162.3(2) .
Gd1 O3 C10 C9 19.8(2) 2_656
O2 C9 C10 O3 -1.0(3) .
C8 C9 C10 O3 179.57(18) .
O2 C9 C10 C11 179.4(2) .
C8 C9 C10 C11 -0.1(3) .
O3 C10 C11 C12 -179.4(2) .
C9 C10 C11 C12 0.2(4) .
C10 C11 C12 C13 -0.4(4) .
C11 C12 C13 C8 0.5(4) .
C9 C8 C13 C12 -0.4(4) .
C7 C8 C13 C12 179.3(2) .
C20 C15 C16 C17 -1.2(4) .
C21 C15 C16 C17 177.7(3) .
C15 C16 C17 C18 0.6(5) .
C16 C17 C18 C19 0.5(5) .
C17 C18 C19 C20 -0.9(5) .
C18 C19 C20 C15 0.2(4) .
C16 C15 C20 C19 0.9(4) .
C21 C15 C20 C19 -178.0(2) .
Gd1 O5 C21 C22 -12.1(4) .
Gd1 O5 C21 C15 168.92(15) .
C16 C15 C21 O5 1.3(3) .
C20 C15 C21 O5 -179.8(2) .
C16 C15 C21 C22 -177.6(2) .
C20 C15 C21 C22 1.2(4) .
O5 C21 C22 C23 -4.0(4) .
C15 C21 C22 C23 174.9(2) .
Gd1 O4 C23 C22 14.4(4) .
Gd1 O4 C23 C24 -168.98(15) .
C21 C22 C23 O4 2.8(4) .
C21 C22 C23 C24 -173.7(2) .
O4 C23 C24 C29 -22.0(3) .
C22 C23 C24 C29 154.7(2) .
O4 C23 C24 C25 157.6(2) .
C22 C23 C24 C25 -25.6(3) .
C29 C24 C25 C26 -0.6(4) .
C23 C24 C25 C26 179.8(2) .
C24 C25 C26 C27 -0.6(4) .
C25 C26 C27 C28 0.8(4) .
C26 C27 C28 C29 0.0(4) .
C25 C24 C29 C28 1.4(4) .
C23 C24 C29 C28 -178.9(2) .
C27 C28 C29 C24 -1.2(4) .
